data_1558529
loop_
_publ_author_name
'Leonhardt, Viktoria'
'Fimmel, Stefanie'
'Krause, Ana-Maria'
'Beuerle, Florian'

_publ_section_title
;
 A Covalent Organic Cage Compound Acting as a Supramolecular Shadow Mask
 for the Regioselective Functionalization of C60
;
_journal_name_full 'Chemical Science'
_journal_paper_doi 10.1039/D0SC03131C
_journal_year 2020
_chemical_formula_moiety 'C102 H28 O48, 2(C3 H13 Cu N O4), 2(C3 H9 Cu N O2), 4(H2 O), 10(C3 H7 N O)'
_chemical_formula_sum 'C144 H150 Cu4 N14 O74'
_chemical_formula_weight 3514.97
_chemical_name_common MFF-4
_space_group_crystal_system triclinic
_space_group_IT_number 2
_space_group_name_Hall '-P 1'
_space_group_name_H-M_alt 'P -1'
_atom_sites_solution_hydrogens mixed
_audit_block_doi 10.5517/ccdc.csd.cc1npd0r
_audit_creation_method SHELXL-2014/7
_audit_update_record
;
2017-08-02 deposited with the CCDC.	2020-07-07 downloaded from the CCDC.
;
_cell_angle_alpha 111.3080(10)
_cell_angle_beta 101.2540(10)
_cell_angle_gamma 90.7360(10)
_cell_formula_units_Z 1
_cell_length_a 12.8650(4)
_cell_length_b 16.2889(5)
_cell_length_c 20.1106(6)
_cell_measurement_reflns_used 9894
_cell_measurement_temperature 100(2)
_cell_measurement_theta_max 74.51
_cell_measurement_theta_min 2.92
_cell_volume 3834.5(2)
_computing_cell_refinement 'Bruker SAINT'
_computing_data_collection 'Bruker APEX2'
_computing_data_reduction 'Bruker SAINT'
_computing_structure_refinement 'SHELXL-2014/7 (Sheldrick, 2014)'
_computing_structure_solution 'SHELXS-97 (Sheldrick 2008)'
_diffrn_ambient_temperature 100(2)
_diffrn_measured_fraction_theta_full 0.992
_diffrn_measured_fraction_theta_max 0.983
_diffrn_measurement_device_type 'Bruker APEX-II CCD'
_diffrn_measurement_method '\f and \w scans'
_diffrn_radiation_type CuK\a
_diffrn_radiation_wavelength 1.54178
_diffrn_reflns_av_R_equivalents 0.0471
_diffrn_reflns_av_unetI/netI 0.0428
_diffrn_reflns_Laue_measured_fraction_full 0.992
_diffrn_reflns_Laue_measured_fraction_max 0.983
_diffrn_reflns_limit_h_max 15
_diffrn_reflns_limit_h_min -12
_diffrn_reflns_limit_k_max 20
_diffrn_reflns_limit_k_min -20
_diffrn_reflns_limit_l_max 25
_diffrn_reflns_limit_l_min -25
_diffrn_reflns_number 50113
_diffrn_reflns_point_group_measured_fraction_full 0.992
_diffrn_reflns_point_group_measured_fraction_max 0.983
_diffrn_reflns_theta_full 67.679
_diffrn_reflns_theta_max 74.848
_diffrn_reflns_theta_min 2.414
_exptl_absorpt_coefficient_mu 1.561
_exptl_absorpt_correction_T_max 0.7538
_exptl_absorpt_correction_T_min 0.6775
_exptl_absorpt_correction_type multi-scan
_exptl_absorpt_process_details Bruker-SADABS
_exptl_crystal_colour yellow
_exptl_crystal_density_diffrn 1.522
_exptl_crystal_description plate
_exptl_crystal_F_000 1820
_exptl_crystal_size_max 0.130
_exptl_crystal_size_mid 0.065
_exptl_crystal_size_min 0.023
_refine_diff_density_max 2.287
_refine_diff_density_min -1.050
_refine_diff_density_rms 0.107
_refine_ls_extinction_method none
_refine_ls_goodness_of_fit_ref 1.029
_refine_ls_hydrogen_treatment mixed
_refine_ls_matrix_type full
_refine_ls_number_parameters 1131
_refine_ls_number_reflns 15487
_refine_ls_number_restraints 22
_refine_ls_restrained_S_all 1.029
_refine_ls_R_factor_all 0.0812
_refine_ls_R_factor_gt 0.0649
_refine_ls_shift/su_max 0.001
_refine_ls_shift/su_mean 0.000
_refine_ls_structure_factor_coef Fsqd
_refine_ls_weighting_details 'w=1/[\s^2^(Fo^2^)+(0.1209P)^2^+7.6280P] where P=(Fo^2^+2Fc^2^)/3'
_refine_ls_weighting_scheme calc
_refine_ls_wR_factor_gt 0.1916
_refine_ls_wR_factor_ref 0.2064
_reflns_Friedel_coverage 0.000
_reflns_number_gt 12217
_reflns_number_total 15487
_reflns_threshold_expression 'I > 2\s(I)'
_cod_data_source_file d0sc03131c2.cif
_cod_data_source_block 11AK61a
_cod_database_code 1558529
_shelx_shelxl_version_number 2014/7
_shelx_space_group_comment
;
The symmetry employed for this shelxl refinement is uniquely defined
by the following loop, which should always be used as a source of
symmetry information in preference to the above space-group names.
They are only intended as comments.
;

loop_
_space_group_symop_operation_xyz
'x, y, z'
'-x, -y, -z'

loop_
_atom_site_label
_atom_site_type_symbol
_atom_site_fract_x
_atom_site_fract_y
_atom_site_fract_z
_atom_site_U_iso_or_equiv
_atom_site_adp_type
_atom_site_occupancy
_atom_site_site_symmetry_order
_atom_site_calc_flag
_atom_site_refinement_flags_posn
_atom_site_refinement_flags_adp
_atom_site_refinement_flags_occupancy
_atom_site_disorder_assembly
_atom_site_disorder_group
C01 C 0.2663(2) 0.5235(2) 0.88378(17) 0.0155(6) Uani 1 1 d . . . . .
C02 C 0.2645(2) 0.4323(2) 0.86382(17) 0.0160(6) Uani 1 1 d . . . . .
C03 C 0.3379(2) 0.3842(2) 0.82335(17) 0.0159(6) Uani 1 1 d . . . . .
C04 C 0.4172(3) 0.4301(2) 0.80859(17) 0.0165(6) Uani 1 1 d . . . . .
C05 C 0.4193(3) 0.5238(2) 0.82845(17) 0.0159(6) Uani 1 1 d . . . . .
C06 C 0.3471(2) 0.5698(2) 0.86793(17) 0.0158(6) Uani 1 1 d . . . . .
C07 C 0.3794(3) 0.6539(2) 0.93008(17) 0.0162(6) Uani 1 1 d . . . . .
C08 C 0.3189(3) 0.6590(2) 0.98360(18) 0.0167(6) Uani 1 1 d . . . . .
C09 C 0.2368(2) 0.5818(2) 0.95208(18) 0.0158(6) Uani 1 1 d . . . . .
C10 C 0.2151(2) 0.5363(2) 1.00636(17) 0.0156(6) Uani 1 1 d . . . . .
C11 C 0.2275(2) 0.4394(2) 0.98245(17) 0.0151(6) Uani 1 1 d . . . . .
C12 C 0.2446(2) 0.3901(2) 0.91411(17) 0.0149(6) Uani 1 1 d . . . . .
C13 C 0.3070(2) 0.31639(19) 0.90397(17) 0.0154(6) Uani 1 1 d . . . . .
C14 C 0.3577(2) 0.3040(2) 0.84121(17) 0.0152(6) Uani 1 1 d . . . . .
C15 C 0.4759(2) 0.2772(2) 0.84993(17) 0.0158(6) Uani 1 1 d . . . . .
C16 C 0.5557(3) 0.3364(2) 0.83947(17) 0.0163(6) Uani 1 1 d . . . . .
C17 C 0.5264(3) 0.4061(2) 0.81672(17) 0.0159(6) Uani 1 1 d . . . . .
C18 C 0.5961(3) 0.4849(2) 0.84236(17) 0.0160(6) Uani 1 1 d . . . . .
C19 C 0.5314(3) 0.5598(2) 0.84214(17) 0.0159(6) Uani 1 1 d . . . . .
C20 C 0.5665(3) 0.6510(2) 0.90933(17) 0.0162(6) Uani 1 1 d . . . . .
C21 C 0.4849(3) 0.69013(19) 0.95151(17) 0.0154(6) Uani 1 1 d . . . . .
C22 C 0.5339(3) 0.72647(19) 1.02731(18) 0.0154(6) Uani 1 1 d . . . . .
C23 C 0.4757(2) 0.73100(19) 1.07961(17) 0.0157(6) Uani 1 1 d . . . . .
C24 C 0.3677(3) 0.6946(2) 1.05737(18) 0.0166(6) Uani 1 1 d . . . . .
C25 C 0.3483(2) 0.6518(2) 1.10745(17) 0.0153(6) Uani 1 1 d . . . . .
C26 C 0.2797(2) 0.5754(2) 1.08254(17) 0.0164(6) Uani 1 1 d . . . . .
C27 C 0.3101(3) 0.5051(2) 1.10644(17) 0.0158(6) Uani 1 1 d . . . . .
C28 C 0.2776(2) 0.4204(2) 1.04426(17) 0.0155(6) Uani 1 1 d . . . . .
C29 C 0.3387(2) 0.3490(2) 1.03500(17) 0.0153(6) Uani 1 1 d . . . . .
C30 C 0.3554(2) 0.29747(19) 0.96422(18) 0.0157(6) Uani 1 1 d . . . . .
C31 C 0.1273(2) 0.5751(2) 0.96890(18) 0.0165(6) Uani 1 1 d . . . . .
C32 C 0.3849(2) 0.2154(2) 0.79250(18) 0.0167(6) Uani 1 1 d . . . . .
C33 C 0.5715(3) 0.6418(2) 0.83229(17) 0.0170(6) Uani 1 1 d . . . . .
O01 O -0.0030(2) 0.44935(16) 0.91833(16) 0.0293(6) Uani 1 1 d . . . . .
C34 C 0.0409(3) 0.5090(2) 0.91053(19) 0.0222(7) Uani 1 1 d . . . . .
O02 O 0.0198(2) 0.52729(17) 0.84968(14) 0.0275(5) Uani 1 1 d . . . . .
C35 C -0.0685(3) 0.4708(3) 0.7952(2) 0.0328(9) Uani 1 1 d . . . . .
H35A H -0.0970 0.5005 0.7612 0.039 Uiso 1 1 calc R U . . .
H35B H -0.1257 0.4640 0.8198 0.039 Uiso 1 1 calc R U . . .
C36 C -0.0409(4) 0.3794(3) 0.7509(3) 0.0406(10) Uani 1 1 d . . . . .
O03 O -0.1105(3) 0.3254(3) 0.7090(3) 0.0809(16) Uani 1 1 d . . . . .
O04 O 0.0580(3) 0.3662(2) 0.76239(19) 0.0493(9) Uani 1 1 d . . . . .
H04 H 0.0668(7) 0.305(5) 0.733(2) 0.074 Uiso 1 1 calc R U . . .
O05 O 0.13588(19) 0.71073(15) 1.07199(13) 0.0220(5) Uani 1 1 d . . . . .
C37 C 0.0861(3) 0.6583(2) 1.01494(18) 0.0174(6) Uani 1 1 d . . . . .
O06 O -0.01336(18) 0.66459(14) 0.98319(13) 0.0188(5) Uani 1 1 d . . . . .
C38 C -0.0616(3) 0.7393(2) 1.0265(2) 0.0208(7) Uani 1 1 d . . . . .
H38A H -0.0565 0.7373 1.0757 0.025 Uiso 1 1 calc R U . . .
H38B H -0.1380 0.7342 1.0036 0.025 Uiso 1 1 calc R U . . .
C39 C -0.0103(3) 0.8279(2) 1.03476(19) 0.0191(6) Uani 1 1 d . . . . .
O07 O 0.0479(2) 0.83297(15) 0.99426(14) 0.0224(5) Uani 1 1 d . . . . .
O08 O -0.0378(2) 0.89114(15) 1.08601(13) 0.0216(5) Uani 1 1 d . . . . .
O09 O 0.4054(2) 0.25241(16) 0.69061(13) 0.0264(5) Uani 1 1 d . . . . .
C40 C 0.3806(3) 0.1984(2) 0.71331(18) 0.0201(7) Uani 1 1 d . . . . .
O10 O 0.3479(2) 0.11405(17) 0.67292(14) 0.0305(6) Uani 1 1 d . . . . .
C41 C 0.3527(4) 0.0877(3) 0.5973(2) 0.0350(9) Uani 1 1 d . . . . .
H41A H 0.3457 0.0222 0.5749 0.042 Uiso 1 1 calc R U . . .
H41B H 0.4235 0.1088 0.5943 0.042 Uiso 1 1 calc R U . . .
C42 C 0.2676(4) 0.1224(3) 0.5531(2) 0.0331(9) Uani 1 1 d . . . . .
O11 O 0.1882(3) 0.1529(2) 0.57459(17) 0.0414(7) Uani 1 1 d . . . . .
O12 O 0.2904(3) 0.11426(19) 0.49174(15) 0.0367(7) Uani 1 1 d . . . . .
O13 O 0.4080(2) 0.08975(17) 0.82852(15) 0.0282(6) Uani 1 1 d . . . . .
C43 C 0.3487(3) 0.1352(2) 0.80703(18) 0.0190(6) Uani 1 1 d . . . . .
O14 O 0.2433(2) 0.12430(16) 0.79339(15) 0.0251(5) Uani 1 1 d . . . . .
C44 C 0.1981(3) 0.0506(2) 0.8050(2) 0.0272(8) Uani 1 1 d . . . . .
H44A H 0.2002 0.0668 0.8577 0.033 Uiso 1 1 calc R U . . .
H44B H 0.2409 -0.0004 0.7892 0.033 Uiso 1 1 calc R U . . .
C45 C 0.0843(3) 0.0246(2) 0.7624(2) 0.0247(7) Uani 1 1 d . . . . .
O15 O 0.0459(2) 0.05949(19) 0.71810(16) 0.0334(6) Uani 1 1 d . . . . .
O16 O 0.0367(2) -0.03462(16) 0.77543(14) 0.0255(5) Uani 1 1 d . . . . .
O17 O 0.4064(2) 0.70141(19) 0.80479(15) 0.0298(6) Uani 1 1 d . . . . .
C46 C 0.4924(3) 0.6858(2) 0.79332(19) 0.0217(7) Uani 1 1 d . . . . .
O18 O 0.5345(2) 0.70435(19) 0.74417(15) 0.0314(6) Uani 1 1 d . . . . .
C47 C 0.4653(3) 0.7446(3) 0.7019(2) 0.0359(9) Uani 1 1 d . . . . .
H47A H 0.5081 0.7752 0.6805 0.043 Uiso 1 1 calc R U . . .
H47B H 0.4269 0.7890 0.7341 0.043 Uiso 1 1 calc R U . . .
C48 C 0.3866(4) 0.6755(3) 0.6420(3) 0.0420(10) Uani 1 1 d . . . . .
O19 O 0.3842(4) 0.5975(2) 0.6318(2) 0.0590(10) Uani 1 1 d . . . . .
O20 O 0.3248(3) 0.7107(3) 0.6019(2) 0.0604(10) Uani 1 1 d . . . . .
H20 H 0.286(3) 0.656(4) 0.546(4) 0.091 Uiso 1 1 calc R U . . .
O21 O 0.7168(2) 0.58402(15) 0.77418(14) 0.0242(5) Uani 1 1 d . . . . .
C49 C 0.6818(3) 0.6439(2) 0.81636(18) 0.0183(6) Uani 1 1 d . . . . .
O22 O 0.73288(19) 0.72371(15) 0.85654(13) 0.0214(5) Uani 1 1 d . . . . .
C50 C 0.8325(3) 0.7414(2) 0.8397(2) 0.0232(7) Uani 1 1 d . . . . .
H50A H 0.8247 0.7226 0.7862 0.028 Uiso 1 1 calc R U . . .
H50B H 0.8879 0.7085 0.8579 0.028 Uiso 1 1 calc R U . . .
C51 C 0.8634(3) 0.8402(2) 0.87668(19) 0.0214(7) Uani 1 1 d . . . . .
O23 O 0.8283(2) 0.88529(16) 0.92979(14) 0.0246(5) Uani 1 1 d . . . . .
O24 O 0.9290(2) 0.86671(15) 0.84653(14) 0.0234(5) Uani 1 1 d . . . . .
Cu1 Cu 0.19576(5) 0.13433(4) 0.41427(3) 0.03265(16) Uani 1 1 d . . . . .
Cu2 Cu 0.97776(4) 0.98953(3) 0.88274(3) 0.01977(14) Uani 1 1 d . . . . .
O25 O 0.1488(3) 0.0071(2) 0.36914(17) 0.0385(7) Uani 1 1 d G . . . .
H25A H 0.1592 -0.0333 0.3941 0.064(18) Uiso 1 1 d G . . . .
H25B H 0.0831 -0.0157 0.3341 0.063(18) Uiso 1 1 d G . . . .
O26 O 0.3424(3) 0.1480(3) 0.37622(19) 0.0527(9) Uani 1 1 d G . . . .
H26A H 0.4000 0.1909 0.4077 0.14(4) Uiso 1 1 d G . . . .
H26B H 0.3238 0.1635 0.3340 0.09(2) Uiso 1 1 d G . . . .
O27 O 0.1020(3) 0.1514(2) 0.33412(17) 0.0404(7) Uani 1 1 d G . . . .
H27A H 0.0574 0.1033 0.2953 0.031(12) Uiso 1 1 d G . . . .
H27B H 0.0548 0.1962 0.3496 0.07(2) Uiso 1 1 d G . . . .
O28 O 0.3007(3) 0.1489(3) 0.2411(2) 0.0513(9) Uani 1 1 d G . . . .
H28A H 0.3455 0.1249 0.2071 0.077 Uiso 1 1 d G U . . .
H28B H 0.2388 0.1073 0.2229 0.077 Uiso 1 1 d G U . . .
O29 O 1.0929(2) 0.96868(15) 0.95420(13) 0.0221(5) Uani 1 1 d G . . . .
H29A H 1.0799 0.9274 0.9762 0.070(19) Uiso 1 1 d G . . . .
H29B H 1.1265 1.0208 0.9945 0.041(13) Uiso 1 1 d G . . . .
O30 O 0.1131(3) 0.2123(2) 0.6980(2) 0.0458(8) Uani 1 1 d G . . . .
H30A H 0.1330 0.1926 0.6515 0.069 Uiso 1 1 d G U . . .
H30B H 0.0916 0.1590 0.7034 0.069 Uiso 1 1 d G U . . .
O31 O 0.2197(4) 0.5897(3) 0.4855(2) 0.0787(14) Uani 1 1 d . . . . .
C52 C 0.2719(6) 0.5242(5) 0.4651(3) 0.0703(17) Uani 1 1 d . . . . .
H52 H 0.3402 0.5260 0.4942 0.084 Uiso 1 1 calc R U . . .
N01 N 0.2386(4) 0.4536(3) 0.4062(2) 0.0587(12) Uani 1 1 d . . . . .
C53 C 0.1383(5) 0.4477(5) 0.3601(3) 0.0709(18) Uani 1 1 d . . . . .
H53A H 0.0862 0.4118 0.3701 0.106 Uiso 1 1 calc R U . . .
H53B H 0.1440 0.4201 0.3089 0.106 Uiso 1 1 calc R U . . .
H53C H 0.1151 0.5072 0.3692 0.106 Uiso 1 1 calc R U . . .
C54 C 0.2998(7) 0.3780(4) 0.3859(3) 0.0727(19) Uani 1 1 d . . . . .
H54A H 0.3211 0.3710 0.3401 0.109 Uiso 1 1 calc R U . . .
H54B H 0.2565 0.3247 0.3794 0.109 Uiso 1 1 calc R U . . .
H54C H 0.3635 0.3872 0.4245 0.109 Uiso 1 1 calc R U . . .
O32 O 0.1875(3) 0.2630(2) 0.46778(16) 0.0393(7) Uani 1 1 d . . . . .
C55 C 0.2300(4) 0.3049(3) 0.5330(2) 0.0372(9) Uani 1 1 d . . . . .
H55 H 0.2866 0.2801 0.5551 0.045 Uiso 1 1 calc R U . . .
N02 N 0.2018(4) 0.3807(3) 0.5734(2) 0.0450(9) Uani 1 1 d . . . . .
C56 C 0.1169(5) 0.4240(4) 0.5451(3) 0.0600(15) Uani 1 1 d . . . . .
H56A H 0.0904 0.3902 0.4928 0.090 Uiso 1 1 calc R U . . .
H56B H 0.1438 0.4839 0.5524 0.090 Uiso 1 1 calc R U . . .
H56C H 0.0589 0.4273 0.5708 0.090 Uiso 1 1 calc R U . . .
C57 C 0.2529(5) 0.4230(3) 0.6502(3) 0.0556(14) Uani 1 1 d . . . . .
H57A H 0.3032 0.3843 0.6641 0.083 Uiso 1 1 calc R U . . .
H57B H 0.1987 0.4337 0.6798 0.083 Uiso 1 1 calc R U . . .
H57C H 0.2912 0.4794 0.6585 0.083 Uiso 1 1 calc R U . . .
O33A O 0.2273(8) -0.0982(8) 0.4446(7) 0.052(3) Uani 0.411(11) 1 d G U P A 1
C58A C 0.1855(8) -0.1551(6) 0.4591(7) 0.056(4) Uani 0.411(11) 1 d G U P A 1
H58A H 0.2111 -0.2229 0.4433 0.067 Uiso 0.411(11) 1 d G U P A 1
N03A N 0.1046(8) -0.1451(7) 0.4953(7) 0.054(4) Uani 0.411(11) 1 d G U P A 1
C59A C 0.0598(10) -0.0606(8) 0.5207(9) 0.070(5) Uani 0.411(11) 1 d G U P A 1
H59A H 0.1014 -0.0138 0.5055 0.106 Uiso 0.411(11) 1 d G U P A 1
H59B H 0.0690 -0.0351 0.5801 0.106 Uiso 0.411(11) 1 d G U P A 1
H59C H -0.0251 -0.0675 0.4957 0.106 Uiso 0.411(11) 1 d G U P A 1
C60A C 0.0601(16) -0.2175(11) 0.5100(14) 0.172(16) Uani 0.411(11) 1 d G U P A 1
H60A H -0.0248 -0.2332 0.4845 0.258 Uiso 0.411(11) 1 d G U P A 1
H60B H 0.1010 -0.2765 0.4881 0.258 Uiso 0.411(11) 1 d G U P A 1
H60C H 0.0691 -0.2008 0.5688 0.258 Uiso 0.411(11) 1 d G U P A 1
O33B O 0.1870(8) -0.0719(5) 0.4616(4) 0.065(3) Uani 0.589(11) 1 d G . P A 2
C58B C 0.1338(7) -0.1394(4) 0.4514(3) 0.059(3) Uani 0.589(11) 1 d G . P A 2
H58B H 0.0940 -0.1849 0.3959 0.071 Uiso 0.589(11) 1 d G U P A 2
N03B N 0.1158(6) -0.1684(4) 0.5041(4) 0.062(3) Uani 0.589(11) 1 d G . P A 2
C59B C 0.1615(14) -0.1176(9) 0.5807(4) 0.117(7) Uani 0.589(11) 1 d G . P A 2
H59D H 0.2074 -0.0588 0.5848 0.175 Uiso 0.589(11) 1 d G U P A 2
H59E H 0.2139 -0.1568 0.6046 0.175 Uiso 0.589(11) 1 d G U P A 2
H59F H 0.0988 -0.0977 0.6116 0.175 Uiso 0.589(11) 1 d G U P A 2
C60B C 0.0510(9) -0.2501(6) 0.4862(7) 0.077(4) Uani 0.589(11) 1 d G U P A 2
H60D H -0.0179 -0.2378 0.5119 0.116 Uiso 0.589(11) 1 d G U P A 2
H60E H 0.0221 -0.2811 0.4272 0.116 Uiso 0.589(11) 1 d G U P A 2
H60F H 0.0970 -0.2968 0.5048 0.116 Uiso 0.589(11) 1 d G U P A 2
O34 O 0.4575(4) 0.2963(4) 0.4833(3) 0.0812(14) Uani 1 1 d . U . . .
C61 C 0.5271(5) 0.2775(6) 0.5274(4) 0.0750(19) Uani 1 1 d . U . . .
H61 H 0.5524 0.2205 0.5125 0.090 Uiso 1 1 calc R U . . .
N04 N 0.5660(4) 0.3358(5) 0.5947(3) 0.0723(16) Uani 1 1 d . U . . .
C62 C 0.6466(8) 0.3138(11) 0.6436(5) 0.163(6) Uani 1 1 d . U . . .
H62A H 0.6398 0.2497 0.6316 0.244 Uiso 1 1 calc R U . . .
H62B H 0.6385 0.3446 0.6939 0.244 Uiso 1 1 calc R U . . .
H62C H 0.7168 0.3318 0.6388 0.244 Uiso 1 1 calc R U . . .
C63 C 0.5301(7) 0.4213(6) 0.6259(4) 0.093(2) Uani 1 1 d . U . . .
H63A H 0.4903 0.4383 0.5868 0.140 Uiso 1 1 calc R U . . .
H63B H 0.5916 0.4646 0.6534 0.140 Uiso 1 1 calc R U . . .
H63C H 0.4838 0.4196 0.6588 0.140 Uiso 1 1 calc R U . . .
O35 O 0.4305(4) 0.0944(3) 0.1447(3) 0.0715(12) Uani 1 1 d . . . . .
C64 C 0.4050(5) 0.0880(5) 0.0815(4) 0.0682(17) Uani 1 1 d . . . . .
H64 H 0.4018 0.1409 0.0718 0.082 Uiso 1 1 calc R U . . .
N05 N 0.3807(3) 0.0093(3) 0.0233(2) 0.0400(8) Uani 1 1 d . . . . .
C65 C 0.3476(5) 0.0066(7) -0.0500(4) 0.096(3) Uani 1 1 d . . . . .
H65A H 0.2699 -0.0033 -0.0649 0.144 Uiso 1 1 calc R U . . .
H65B H 0.3792 -0.0416 -0.0831 0.144 Uiso 1 1 calc R U . . .
H65C H 0.3712 0.0630 -0.0519 0.144 Uiso 1 1 calc R U . . .
C66 C 0.3730(6) -0.0709(4) 0.0369(4) 0.0680(17) Uani 1 1 d . . . . .
H66A H 0.4230 -0.0645 0.0824 0.102 Uiso 1 1 calc R U . . .
H66B H 0.3905 -0.1201 -0.0037 0.102 Uiso 1 1 calc R U . . .
H66C H 0.3004 -0.0829 0.0414 0.102 Uiso 1 1 calc R U . . .
O36 O -0.0291(3) 0.2763(2) 0.33281(19) 0.0563(10) Uani 1 1 d . . . . .
C67 C -0.0655(4) 0.2494(3) 0.2667(3) 0.0448(11) Uani 1 1 d . . . . .
H67 H -0.0512 0.1915 0.2384 0.054 Uiso 1 1 calc R U . . .
N06 N -0.1226(3) 0.2932(3) 0.2315(2) 0.0393(8) Uani 1 1 d . . . . .
C68 C -0.1484(5) 0.3829(3) 0.2692(3) 0.0535(13) Uani 1 1 d . . . . .
H68A H -0.2258 0.3841 0.2617 0.080 Uiso 1 1 calc R U . . .
H68B H -0.1192 0.4230 0.2496 0.080 Uiso 1 1 calc R U . . .
H68C H -0.1174 0.4019 0.3216 0.080 Uiso 1 1 calc R U . . .
C69 C -0.1593(5) 0.2564(4) 0.1529(3) 0.0559(14) Uani 1 1 d . . . . .
H69A H -0.1358 0.1970 0.1332 0.084 Uiso 1 1 calc R U . . .
H69B H -0.1298 0.2944 0.1316 0.084 Uiso 1 1 calc R U . . .
H69C H -0.2372 0.2529 0.1405 0.084 Uiso 1 1 calc R U . . .
O37 O 0.8385(2) 1.01772(17) 0.83461(15) 0.0288(6) Uani 1 1 d . . . . .
C70 C 0.8379(3) 1.0772(3) 0.8081(2) 0.0316(8) Uani 1 1 d . . . . .
H70 H 0.9047 1.1037 0.8093 0.038 Uiso 1 1 calc R U . . .
N07 N 0.7522(3) 1.1051(2) 0.7793(2) 0.0367(8) Uani 1 1 d . . . . .
C71 C 0.6452(4) 1.0722(4) 0.7772(4) 0.0587(14) Uani 1 1 d . . . . .
H71A H 0.6065 1.0441 0.7262 0.088 Uiso 1 1 calc R U . . .
H71B H 0.6074 1.1216 0.8031 0.088 Uiso 1 1 calc R U . . .
H71C H 0.6496 1.0288 0.8007 0.088 Uiso 1 1 calc R U . . .
C72 C 0.7610(5) 1.1721(3) 0.7486(3) 0.0482(12) Uani 1 1 d . . . . .
H72A H 0.7242 1.2230 0.7732 0.072 Uiso 1 1 calc R U . . .
H72B H 0.7284 1.1476 0.6962 0.072 Uiso 1 1 calc R U . . .
H72C H 0.8362 1.1910 0.7554 0.072 Uiso 1 1 calc R U . . .

loop_
_atom_site_aniso_label
_atom_site_aniso_U_11
_atom_site_aniso_U_22
_atom_site_aniso_U_33
_atom_site_aniso_U_23
_atom_site_aniso_U_13
_atom_site_aniso_U_12
C01 0.0125(14) 0.0155(14) 0.0195(15) 0.0095(12) -0.0002(11) -0.0012(11)
C02 0.0132(14) 0.0164(14) 0.0181(14) 0.0080(12) -0.0004(11) -0.0024(11)
C03 0.0138(15) 0.0142(14) 0.0178(14) 0.0057(12) 0.0001(12) -0.0024(11)
C04 0.0177(16) 0.0158(14) 0.0151(14) 0.0062(11) 0.0011(12) -0.0037(12)
C05 0.0154(15) 0.0157(14) 0.0173(14) 0.0090(12) -0.0007(12) -0.0033(11)
C06 0.0138(15) 0.0160(14) 0.0185(15) 0.0095(12) 0.0000(12) -0.0017(11)
C07 0.0154(15) 0.0138(14) 0.0197(15) 0.0082(12) 0.0005(12) -0.0012(11)
C08 0.0132(15) 0.0131(14) 0.0245(16) 0.0091(12) 0.0014(12) -0.0012(11)
C09 0.0128(15) 0.0146(14) 0.0223(15) 0.0105(12) 0.0020(12) -0.0007(11)
C10 0.0127(14) 0.0150(14) 0.0199(15) 0.0076(12) 0.0036(12) -0.0016(11)
C11 0.0101(14) 0.0134(14) 0.0223(15) 0.0081(12) 0.0018(11) -0.0045(11)
C12 0.0093(14) 0.0135(13) 0.0216(15) 0.0083(12) 0.0000(11) -0.0042(11)
C13 0.0127(14) 0.0122(13) 0.0198(15) 0.0049(11) 0.0024(12) -0.0052(11)
C14 0.0118(14) 0.0128(14) 0.0192(15) 0.0053(12) 0.0005(11) -0.0037(11)
C15 0.0114(14) 0.0136(14) 0.0213(15) 0.0060(12) 0.0024(12) -0.0036(11)
C16 0.0144(15) 0.0151(14) 0.0180(14) 0.0044(12) 0.0041(12) -0.0030(11)
C17 0.0168(15) 0.0150(14) 0.0163(14) 0.0061(11) 0.0039(12) -0.0031(12)
C18 0.0155(15) 0.0157(14) 0.0191(15) 0.0083(12) 0.0054(12) -0.0008(12)
C19 0.0162(15) 0.0148(14) 0.0171(14) 0.0078(12) 0.0006(12) -0.0027(11)
C20 0.0154(15) 0.0146(14) 0.0189(15) 0.0080(12) 0.0015(12) -0.0048(11)
C21 0.0148(15) 0.0121(13) 0.0218(15) 0.0096(12) 0.0032(12) -0.0012(11)
C22 0.0155(15) 0.0091(13) 0.0223(15) 0.0070(11) 0.0033(12) -0.0015(11)
C23 0.0135(15) 0.0110(13) 0.0214(15) 0.0057(12) 0.0016(12) -0.0012(11)
C24 0.0133(15) 0.0136(14) 0.0240(16) 0.0083(12) 0.0043(12) -0.0004(11)
C25 0.0136(15) 0.0142(14) 0.0193(15) 0.0068(12) 0.0051(12) 0.0004(11)
C26 0.0123(14) 0.0162(14) 0.0214(15) 0.0075(12) 0.0046(12) 0.0000(11)
C27 0.0146(15) 0.0150(14) 0.0195(15) 0.0076(12) 0.0054(12) -0.0012(11)
C28 0.0126(14) 0.0144(14) 0.0208(15) 0.0079(12) 0.0046(12) -0.0049(11)
C29 0.0134(14) 0.0146(14) 0.0202(15) 0.0094(12) 0.0036(12) -0.0041(11)
C30 0.0134(15) 0.0116(13) 0.0224(15) 0.0072(12) 0.0029(12) -0.0047(11)
C31 0.0108(14) 0.0153(14) 0.0241(16) 0.0084(12) 0.0035(12) -0.0007(11)
C32 0.0137(15) 0.0140(14) 0.0207(15) 0.0063(12) 0.0009(12) -0.0047(11)
C33 0.0176(16) 0.0155(14) 0.0189(15) 0.0080(12) 0.0033(12) -0.0030(12)
O01 0.0222(13) 0.0202(12) 0.0409(15) 0.0082(11) 0.0029(11) -0.0067(10)
C34 0.0148(16) 0.0214(16) 0.0269(17) 0.0057(13) 0.0025(13) 0.0043(13)
O02 0.0227(13) 0.0258(12) 0.0281(13) 0.0062(10) -0.0006(10) 0.0000(10)
C35 0.0234(19) 0.038(2) 0.0296(19) 0.0091(17) -0.0030(15) -0.0001(16)
C36 0.029(2) 0.038(2) 0.039(2) 0.0021(19) -0.0021(18) -0.0008(17)
O03 0.037(2) 0.055(2) 0.093(3) -0.025(2) -0.015(2) 0.0033(17)
O04 0.0273(16) 0.0450(18) 0.0505(19) -0.0063(15) -0.0017(14) 0.0038(13)
O05 0.0181(12) 0.0181(11) 0.0271(12) 0.0069(10) 0.0018(10) -0.0004(9)
C37 0.0145(15) 0.0167(14) 0.0241(16) 0.0111(13) 0.0048(12) -0.0011(12)
O06 0.0147(11) 0.0135(10) 0.0273(12) 0.0072(9) 0.0033(9) 0.0003(8)
C38 0.0165(16) 0.0143(15) 0.0314(18) 0.0072(13) 0.0070(13) 0.0013(12)
C39 0.0167(15) 0.0162(15) 0.0258(16) 0.0114(13) 0.0009(13) 0.0000(12)
O07 0.0230(12) 0.0187(11) 0.0291(12) 0.0117(10) 0.0081(10) 0.0019(9)
O08 0.0229(12) 0.0138(10) 0.0284(12) 0.0077(9) 0.0068(10) -0.0013(9)
O09 0.0318(14) 0.0243(12) 0.0214(12) 0.0079(10) 0.0035(10) -0.0070(10)
C40 0.0184(16) 0.0189(15) 0.0202(16) 0.0050(13) 0.0020(12) -0.0012(12)
O10 0.0439(16) 0.0210(12) 0.0218(12) 0.0059(10) 0.0006(11) -0.0055(11)
C41 0.049(3) 0.0262(19) 0.0213(18) 0.0025(15) 0.0008(17) 0.0006(17)
C42 0.042(2) 0.0259(18) 0.0257(18) 0.0075(15) -0.0008(17) -0.0078(17)
O11 0.0390(17) 0.0500(18) 0.0350(16) 0.0168(14) 0.0055(13) -0.0027(14)
O12 0.0485(18) 0.0352(15) 0.0232(13) 0.0097(12) 0.0028(12) 0.0009(13)
O13 0.0230(13) 0.0228(12) 0.0406(15) 0.0171(11) 0.0008(11) -0.0036(10)
C43 0.0187(16) 0.0145(14) 0.0219(16) 0.0052(12) 0.0037(12) -0.0042(12)
O14 0.0196(12) 0.0188(11) 0.0383(14) 0.0129(10) 0.0053(10) -0.0034(9)
C44 0.0237(18) 0.0233(17) 0.037(2) 0.0150(15) 0.0053(15) -0.0085(14)
C45 0.0254(18) 0.0218(16) 0.0254(17) 0.0069(14) 0.0059(14) -0.0037(14)
O15 0.0294(15) 0.0362(15) 0.0365(15) 0.0193(12) 0.0006(12) -0.0089(12)
O16 0.0273(13) 0.0215(12) 0.0264(12) 0.0074(10) 0.0068(10) -0.0071(10)
O17 0.0244(14) 0.0367(14) 0.0372(15) 0.0236(12) 0.0076(11) 0.0056(11)
C46 0.0224(18) 0.0201(15) 0.0238(16) 0.0116(13) 0.0013(13) -0.0045(13)
O18 0.0274(14) 0.0444(16) 0.0341(14) 0.0280(13) 0.0071(11) 0.0028(12)
C47 0.034(2) 0.046(2) 0.039(2) 0.031(2) 0.0042(18) 0.0013(18)
C48 0.042(3) 0.047(3) 0.039(2) 0.021(2) 0.0041(19) 0.005(2)
O19 0.072(3) 0.047(2) 0.045(2) 0.0130(16) -0.0080(18) -0.0021(18)
O20 0.058(2) 0.064(2) 0.050(2) 0.0238(19) -0.0149(18) 0.0062(19)
O21 0.0248(13) 0.0181(11) 0.0292(13) 0.0062(10) 0.0098(10) -0.0033(9)
C49 0.0218(17) 0.0149(14) 0.0206(15) 0.0104(12) 0.0031(13) -0.0038(12)
O22 0.0186(12) 0.0184(11) 0.0264(12) 0.0061(9) 0.0079(9) -0.0058(9)
C50 0.0216(17) 0.0187(16) 0.0287(18) 0.0057(13) 0.0105(14) -0.0054(13)
C51 0.0168(16) 0.0187(15) 0.0281(17) 0.0092(13) 0.0024(13) -0.0032(12)
O23 0.0219(12) 0.0194(11) 0.0293(13) 0.0050(10) 0.0064(10) -0.0038(9)
O24 0.0234(13) 0.0176(11) 0.0297(13) 0.0088(10) 0.0075(10) -0.0051(9)
Cu1 0.0376(3) 0.0320(3) 0.0246(3) 0.0096(2) 0.0006(2) -0.0054(2)
Cu2 0.0190(3) 0.0147(2) 0.0262(3) 0.00824(19) 0.0052(2) -0.00303(18)
O25 0.0410(17) 0.0322(15) 0.0366(16) 0.0118(13) -0.0024(13) -0.0046(13)
O26 0.0381(19) 0.079(3) 0.0387(18) 0.0207(18) 0.0054(15) -0.0086(18)
O27 0.0432(18) 0.0341(15) 0.0357(16) 0.0116(13) -0.0067(13) -0.0045(13)
O28 0.044(2) 0.061(2) 0.0482(19) 0.0272(17) -0.0030(15) -0.0169(17)
O29 0.0219(12) 0.0165(11) 0.0273(12) 0.0081(9) 0.0041(10) -0.0023(9)
O30 0.062(2) 0.0335(16) 0.055(2) 0.0225(15) 0.0303(17) 0.0136(15)
O31 0.067(3) 0.080(3) 0.057(3) 0.000(2) -0.010(2) 0.017(2)
C52 0.066(4) 0.079(4) 0.051(3) 0.016(3) -0.002(3) 0.007(3)
N01 0.066(3) 0.067(3) 0.041(2) 0.018(2) 0.015(2) 0.001(2)
C53 0.058(4) 0.088(5) 0.048(3) 0.005(3) 0.010(3) -0.007(3)
C54 0.114(6) 0.068(4) 0.052(3) 0.032(3) 0.033(4) 0.022(4)
O32 0.0469(18) 0.0339(15) 0.0316(15) 0.0098(12) 0.0011(13) -0.0027(13)
C55 0.046(3) 0.030(2) 0.031(2) 0.0102(17) 0.0007(18) -0.0046(18)
N02 0.058(3) 0.039(2) 0.0325(19) 0.0114(16) 0.0025(18) 0.0053(18)
C56 0.081(4) 0.052(3) 0.045(3) 0.015(2) 0.013(3) 0.023(3)
C57 0.087(4) 0.041(3) 0.033(2) 0.011(2) 0.005(3) 0.003(3)
O33A 0.051(6) 0.049(6) 0.065(7) 0.031(6) 0.012(5) 0.008(4)
C58A 0.069(11) 0.041(7) 0.071(10) 0.029(7) 0.031(8) 0.019(7)
N03A 0.034(6) 0.061(7) 0.076(10) 0.034(7) 0.016(6) -0.001(5)
C59A 0.051(8) 0.060(8) 0.084(11) -0.001(7) 0.032(8) -0.002(6)
C60A 0.13(2) 0.126(19) 0.33(5) 0.14(3) 0.10(3) -0.016(17)
O33B 0.090(8) 0.047(5) 0.055(5) 0.030(4) -0.014(5) -0.020(4)
C58B 0.083(9) 0.034(5) 0.052(6) 0.013(4) 0.006(6) -0.015(5)
N03B 0.067(7) 0.057(6) 0.074(7) 0.033(5) 0.025(5) 0.009(5)
C59B 0.169(18) 0.112(12) 0.078(9) 0.050(9) 0.018(10) -0.027(12)
C60B 0.049(7) 0.075(8) 0.132(11) 0.064(8) 0.025(7) -0.001(6)
O34 0.067(3) 0.098(4) 0.064(3) 0.032(3) -0.020(2) -0.021(3)
C61 0.055(4) 0.110(5) 0.053(3) 0.028(3) 0.001(3) 0.002(4)
N04 0.036(2) 0.127(5) 0.049(3) 0.031(3) 0.002(2) 0.003(3)
C62 0.094(7) 0.319(17) 0.061(5) 0.059(8) 0.004(5) 0.101(9)
C63 0.091(6) 0.092(5) 0.070(5) 0.011(4) -0.003(4) -0.032(4)
O35 0.059(3) 0.083(3) 0.057(3) 0.007(2) 0.011(2) 0.014(2)
C64 0.045(3) 0.070(4) 0.101(5) 0.041(4) 0.023(3) 0.023(3)
N05 0.0334(19) 0.047(2) 0.047(2) 0.0230(18) 0.0123(16) 0.0092(16)
C65 0.039(3) 0.205(10) 0.078(5) 0.092(6) 0.014(3) 0.010(4)
C66 0.069(4) 0.058(3) 0.080(4) 0.038(3) 0.001(3) 0.009(3)
O36 0.072(3) 0.052(2) 0.0388(18) 0.0139(16) 0.0030(17) 0.0168(18)
C67 0.053(3) 0.043(2) 0.037(2) 0.012(2) 0.010(2) 0.013(2)
N06 0.036(2) 0.042(2) 0.041(2) 0.0150(16) 0.0112(16) 0.0159(16)
C68 0.047(3) 0.039(2) 0.064(3) 0.015(2) -0.004(2) 0.006(2)
C69 0.055(3) 0.076(4) 0.040(3) 0.022(3) 0.013(2) 0.036(3)
O37 0.0227(13) 0.0279(13) 0.0375(14) 0.0154(11) 0.0042(11) -0.0008(10)
C70 0.029(2) 0.033(2) 0.032(2) 0.0094(16) 0.0074(16) 0.0073(16)
N07 0.038(2) 0.0391(19) 0.0334(18) 0.0141(15) 0.0076(15) 0.0112(15)
C71 0.029(2) 0.077(4) 0.071(4) 0.032(3) 0.005(2) 0.014(2)
C72 0.069(3) 0.044(3) 0.037(2) 0.018(2) 0.014(2) 0.024(2)

loop_
_atom_type_symbol
_atom_type_description
_atom_type_scat_dispersion_real
_atom_type_scat_dispersion_imag
_atom_type_scat_source
C C 0.0181 0.0091 'International Tables Vol C Tables 4.2.6.8 and 6.1.1.4'
O O 0.0492 0.0322 'International Tables Vol C Tables 4.2.6.8 and 6.1.1.4'
Cu Cu -1.9646 0.5888 'International Tables Vol C Tables 4.2.6.8 and 6.1.1.4'
N N 0.0311 0.0180 'International Tables Vol C Tables 4.2.6.8 and 6.1.1.4'
H H 0.0000 0.0000 'International Tables Vol C Tables 4.2.6.8 and 6.1.1.4'

loop_
_citation_id
_citation_doi
_citation_year
1 10.1002/chem.201703709 2017

loop_
_geom_angle_atom_site_label_1
_geom_angle_atom_site_label_2
_geom_angle_atom_site_label_3
_geom_angle
_geom_angle_site_symmetry_1
_geom_angle_site_symmetry_3
_geom_angle_publ_flag
C02 C01 C06 119.6(3) . . ?
C02 C01 C09 122.5(3) . . ?
C06 C01 C09 109.1(3) . . ?
C01 C02 C03 120.5(3) . . ?
C01 C02 C12 120.8(3) . . ?
C03 C02 C12 108.5(3) . . ?
C04 C03 C02 119.3(3) . . ?
C04 C03 C14 122.2(3) . . ?
C02 C03 C14 108.8(3) . . ?
C03 C04 C05 120.4(3) . . ?
C03 C04 C17 120.9(3) . . ?
C05 C04 C17 108.6(3) . . ?
C06 C05 C04 119.4(3) . . ?
C06 C05 C19 122.5(3) . . ?
C04 C05 C19 108.2(3) . . ?
C05 C06 C01 120.5(3) . . ?
C05 C06 C07 121.7(3) . . ?
C01 C06 C07 107.6(3) . . ?
C21 C07 C08 120.3(3) . . ?
C21 C07 C06 120.5(3) . . ?
C08 C07 C06 108.9(3) . . ?
C24 C08 C07 119.8(3) . . ?
C24 C08 C09 122.6(3) . . ?
C07 C08 C09 108.1(3) . . ?
C01 C09 C08 105.1(3) . . ?
C01 C09 C31 123.7(3) . . ?
C08 C09 C31 128.5(3) . . ?
C01 C09 C10 116.4(3) . . ?
C08 C09 C10 116.0(3) . . ?
C31 C09 C10 58.0(2) . . ?
C26 C10 C11 105.0(3) . . ?
C26 C10 C31 128.6(3) . . ?
C11 C10 C31 123.5(3) . . ?
C26 C10 C09 116.1(3) . . ?
C11 C10 C09 115.8(3) . . ?
C31 C10 C09 58.8(2) . . ?
C12 C11 C28 120.1(3) . . ?
C12 C11 C10 122.4(3) . . ?
C28 C11 C10 108.8(3) . . ?
C11 C12 C13 120.4(3) . . ?
C11 C12 C02 121.4(3) . . ?
C13 C12 C02 107.7(3) . . ?
C30 C13 C12 119.5(3) . . ?
C30 C13 C14 122.6(3) . . ?
C12 C13 C14 109.1(3) . . ?
C13 C14 C03 104.9(3) . . ?
C13 C14 C32 123.8(3) . . ?
C03 C14 C32 127.9(3) . . ?
C13 C14 C15 116.1(3) . . ?
C03 C14 C15 117.0(3) . . ?
C32 C14 C15 58.88(19) . . ?
C23 C15 C16 104.6(3) 2_667 . ?
C23 C15 C32 125.0(3) 2_667 . ?
C16 C15 C32 127.7(3) . . ?
C23 C15 C14 116.6(3) 2_667 . ?
C16 C15 C14 115.7(3) . . ?
C32 C15 C14 58.2(2) . . ?
C17 C16 C25 119.2(3) . 2_667 ?
C17 C16 C15 122.3(3) . . ?
C25 C16 C15 108.8(3) 2_667 . ?
C16 C17 C18 119.9(3) . . ?
C16 C17 C04 121.5(3) . . ?
C18 C17 C04 108.3(3) . . ?
C27 C18 C17 120.0(3) 2_667 . ?
C27 C18 C19 122.6(3) 2_667 . ?
C17 C18 C19 108.6(3) . . ?
C05 C19 C18 105.1(3) . . ?
C05 C19 C33 127.8(3) . . ?
C18 C19 C33 124.1(3) . . ?
C05 C19 C20 115.7(3) . . ?
C18 C19 C20 116.7(3) . . ?
C33 C19 C20 58.38(19) . . ?
C21 C20 C29 105.1(3) . 2_667 ?
C21 C20 C33 128.6(3) . . ?
C29 C20 C33 123.4(3) 2_667 . ?
C21 C20 C19 116.9(3) . . ?
C29 C20 C19 115.5(3) 2_667 . ?
C33 C20 C19 58.50(19) . . ?
C07 C21 C22 119.2(3) . . ?
C07 C21 C20 122.3(3) . . ?
C22 C21 C20 108.9(3) . . ?
C23 C22 C21 120.6(3) . . ?
C23 C22 C30 120.7(3) . 2_667 ?
C21 C22 C30 108.1(3) . 2_667 ?
C22 C23 C24 119.8(3) . . ?
C22 C23 C15 122.4(3) . 2_667 ?
C24 C23 C15 109.2(3) . 2_667 ?
C08 C24 C23 120.1(3) . . ?
C08 C24 C25 121.1(3) . . ?
C23 C24 C25 108.1(3) . . ?
C26 C25 C16 121.0(3) . 2_667 ?
C26 C25 C24 120.9(3) . . ?
C16 C25 C24 108.2(3) 2_667 . ?
C25 C26 C27 119.1(3) . . ?
C25 C26 C10 122.8(3) . . ?
C27 C26 C10 108.4(3) . . ?
C18 C27 C26 120.5(3) 2_667 . ?
C18 C27 C28 120.1(3) 2_667 . ?
C26 C27 C28 108.6(3) . . ?
C29 C28 C11 119.9(3) . . ?
C29 C28 C27 121.6(3) . . ?
C11 C28 C27 108.0(3) . . ?
C28 C29 C30 120.0(3) . . ?
C28 C29 C20 122.7(3) . 2_667 ?
C30 C29 C20 108.9(3) . 2_667 ?
C13 C30 C29 120.0(3) . . ?
C13 C30 C22 121.0(3) . 2_667 ?
C29 C30 C22 107.9(3) . 2_667 ?
C37 C31 C10 118.0(3) . . ?
C37 C31 C34 113.8(3) . . ?
C10 C31 C34 116.0(3) . . ?
C37 C31 C09 118.4(3) . . ?
C10 C31 C09 63.2(2) . . ?
C34 C31 C09 118.4(3) . . ?
C40 C32 C14 119.1(3) . . ?
C40 C32 C15 118.8(3) . . ?
C14 C32 C15 62.9(2) . . ?
C40 C32 C43 114.5(3) . . ?
C14 C32 C43 116.0(3) . . ?
C15 C32 C43 116.1(3) . . ?
C46 C33 C20 118.8(3) . . ?
C46 C33 C49 114.1(3) . . ?
C20 C33 C49 116.3(3) . . ?
C46 C33 C19 117.9(3) . . ?
C20 C33 C19 63.1(2) . . ?
C49 C33 C19 117.4(3) . . ?
O01 C34 O02 124.5(3) . . ?
O01 C34 C31 124.3(3) . . ?
O02 C34 C31 111.2(3) . . ?
C34 O02 C35 113.0(3) . . ?
O02 C35 C36 114.6(3) . . ?
O02 C35 H35A 108.6 . . ?
C36 C35 H35A 108.6 . . ?
O02 C35 H35B 108.6 . . ?
C36 C35 H35B 108.6 . . ?
H35A C35 H35B 107.6 . . ?
O03 C36 O04 124.8(5) . . ?
O03 C36 C35 119.4(4) . . ?
O04 C36 C35 115.9(4) . . ?
C36 O04 H04 109.5 . . ?
O05 C37 O06 125.4(3) . . ?
O05 C37 C31 124.5(3) . . ?
O06 C37 C31 110.1(3) . . ?
C37 O06 C38 113.6(3) . . ?
O06 C38 C39 113.4(3) . . ?
O06 C38 H38A 108.9 . . ?
C39 C38 H38A 108.9 . . ?
O06 C38 H38B 108.9 . . ?
C39 C38 H38B 108.9 . . ?
H38A C38 H38B 107.7 . . ?
O07 C39 O08 127.7(3) . . ?
O07 C39 C38 121.2(3) . . ?
O08 C39 C38 111.2(3) . . ?
C39 O08 Cu2 122.3(2) . 2_677 ?
O09 C40 O10 125.3(3) . . ?
O09 C40 C32 124.8(3) . . ?
O10 C40 C32 109.8(3) . . ?
C40 O10 C41 114.7(3) . . ?
O10 C41 C42 114.2(4) . . ?
O10 C41 H41A 108.7 . . ?
C42 C41 H41A 108.7 . . ?
O10 C41 H41B 108.7 . . ?
C42 C41 H41B 108.7 . . ?
H41A C41 H41B 107.6 . . ?
O11 C42 O12 126.1(4) . . ?
O11 C42 C41 123.1(4) . . ?
O12 C42 C41 110.9(4) . . ?
C42 O12 Cu1 124.4(3) . . ?
O13 C43 O14 125.6(3) . . ?
O13 C43 C32 124.1(3) . . ?
O14 C43 C32 110.3(3) . . ?
C43 O14 C44 116.1(3) . . ?
O14 C44 C45 110.6(3) . . ?
O14 C44 H44A 109.5 . . ?
C45 C44 H44A 109.5 . . ?
O14 C44 H44B 109.5 . . ?
C45 C44 H44B 109.5 . . ?
H44A C44 H44B 108.1 . . ?
O15 C45 O16 125.8(3) . . ?
O15 C45 C44 120.5(3) . . ?
O16 C45 C44 113.7(3) . . ?
C45 O16 Cu2 124.3(2) . 1_445 ?
O17 C46 O18 125.5(3) . . ?
O17 C46 C33 125.1(3) . . ?
O18 C46 C33 109.4(3) . . ?
C46 O18 C47 114.7(3) . . ?
O18 C47 C48 110.2(4) . . ?
O18 C47 H47A 109.6 . . ?
C48 C47 H47A 109.6 . . ?
O18 C47 H47B 109.6 . . ?
C48 C47 H47B 109.6 . . ?
H47A C47 H47B 108.1 . . ?
O19 C48 O20 125.4(5) . . ?
O19 C48 C47 123.5(4) . . ?
O20 C48 C47 111.0(4) . . ?
C48 O20 H20 109.5 . . ?
O21 C49 O22 125.7(3) . . ?
O21 C49 C33 125.6(3) . . ?
O22 C49 C33 108.8(3) . . ?
C49 O22 C50 115.8(3) . . ?
O22 C50 C51 107.4(3) . . ?
O22 C50 H50A 110.2 . . ?
C51 C50 H50A 110.2 . . ?
O22 C50 H50B 110.2 . . ?
C51 C50 H50B 110.2 . . ?
H50A C50 H50B 108.5 . . ?
O23 C51 O24 127.1(3) . . ?
O23 C51 C50 121.1(3) . . ?
O24 C51 C50 111.8(3) . . ?
C51 O24 Cu2 119.5(2) . . ?
O12 Cu1 O27 178.19(14) . . ?
O12 Cu1 O25 89.64(13) . . ?
O27 Cu1 O25 89.09(13) . . ?
O12 Cu1 O32 96.83(13) . . ?
O27 Cu1 O32 84.81(13) . . ?
O25 Cu1 O32 157.89(14) . . ?
O12 Cu1 O26 84.16(14) . . ?
O27 Cu1 O26 94.92(15) . . ?
O25 Cu1 O26 104.87(15) . . ?
O32 Cu1 O26 96.83(15) . . ?
O08 Cu2 O24 174.34(11) 2_677 . ?
O08 Cu2 O29 89.74(10) 2_677 . ?
O24 Cu2 O29 88.79(10) . . ?
O08 Cu2 O37 91.70(11) 2_677 . ?
O24 Cu2 O37 91.30(11) . . ?
O29 Cu2 O37 163.01(11) . . ?
O08 Cu2 O16 86.19(10) 2_677 1_665 ?
O24 Cu2 O16 89.11(10) . 1_665 ?
O29 Cu2 O16 108.80(10) . 1_665 ?
O37 Cu2 O16 88.19(11) . 1_665 ?
Cu1 O25 H25A 124.5 . . ?
Cu1 O25 H25B 122.3 . . ?
H25A O25 H25B 104.5 . . ?
Cu1 O26 H26A 120.4 . . ?
Cu1 O26 H26B 108.3 . . ?
H26A O26 H26B 104.5 . . ?
Cu1 O27 H27A 122.0 . . ?
Cu1 O27 H27B 113.2 . . ?
H27A O27 H27B 104.4 . . ?
H28A O28 H28B 104.5 . . ?
Cu2 O29 H29A 120.1 . . ?
Cu2 O29 H29B 115.1 . . ?
H29A O29 H29B 104.5 . . ?
H30A O30 H30B 104.5 . . ?
O31 C52 N01 124.2(6) . . ?
O31 C52 H52 117.9 . . ?
N01 C52 H52 117.9 . . ?
C52 N01 C53 120.4(6) . . ?
C52 N01 C54 122.5(6) . . ?
C53 N01 C54 117.1(6) . . ?
N01 C53 H53A 109.5 . . ?
N01 C53 H53B 109.5 . . ?
H53A C53 H53B 109.5 . . ?
N01 C53 H53C 109.5 . . ?
H53A C53 H53C 109.5 . . ?
H53B C53 H53C 109.5 . . ?
N01 C54 H54A 109.5 . . ?
N01 C54 H54B 109.5 . . ?
H54A C54 H54B 109.5 . . ?
N01 C54 H54C 109.5 . . ?
H54A C54 H54C 109.5 . . ?
H54B C54 H54C 109.5 . . ?
C55 O32 Cu1 124.8(3) . . ?
O32 C55 N02 124.4(4) . . ?
O32 C55 H55 117.8 . . ?
N02 C55 H55 117.8 . . ?
C55 N02 C56 122.2(4) . . ?
C55 N02 C57 120.6(4) . . ?
C56 N02 C57 117.2(4) . . ?
N02 C56 H56A 109.5 . . ?
N02 C56 H56B 109.5 . . ?
H56A C56 H56B 109.5 . . ?
N02 C56 H56C 109.5 . . ?
H56A C56 H56C 109.5 . . ?
H56B C56 H56C 109.5 . . ?
N02 C57 H57A 109.5 . . ?
N02 C57 H57B 109.5 . . ?
H57A C57 H57B 109.5 . . ?
N02 C57 H57C 109.5 . . ?
H57A C57 H57C 109.5 . . ?
H57B C57 H57C 109.5 . . ?
O33A C58A N03A 126.0 . . ?
O33A C58A H58A 121.9 . . ?
N03A C58A H58A 112.2 . . ?
C58A N03A C60A 121.8 . . ?
C58A N03A C59A 120.5 . . ?
C60A N03A C59A 117.7 . . ?
N03A C59A H59A 108.6 . . ?
N03A C59A H59B 110.7 . . ?
H59A C59A H59B 109.2 . . ?
N03A C59A H59C 110.6 . . ?
H59A C59A H59C 109.2 . . ?
H59B C59A H59C 108.5 . . ?
N03A C60A H60A 111.1 . . ?
N03A C60A H60B 109.8 . . ?
H60A C60A H60B 108.3 . . ?
N03A C60A H60C 111.0 . . ?
H60A C60A H60C 108.2 . . ?
H60B C60A H60C 108.3 . . ?
O33B C58B N03B 126.0 . . ?
O33B C58B H58B 121.9 . . ?
N03B C58B H58B 112.2 . . ?
C58B N03B C60B 121.8 . . ?
C58B N03B C59B 120.5 . . ?
C60B N03B C59B 117.7 . . ?
N03B C59B H59D 108.6 . . ?
N03B C59B H59E 110.6 . . ?
H59D C59B H59E 109.2 . . ?
N03B C59B H59F 110.7 . . ?
H59D C59B H59F 109.2 . . ?
H59E C59B H59F 108.5 . . ?
N03B C60B H60D 111.1 . . ?
N03B C60B H60E 109.8 . . ?
H60D C60B H60E 108.3 . . ?
N03B C60B H60F 111.0 . . ?
H60D C60B H60F 108.2 . . ?
H60E C60B H60F 108.3 . . ?
O34 C61 N04 121.5(8) . . ?
O34 C61 H61 119.3 . . ?
N04 C61 H61 119.3 . . ?
C61 N04 C62 120.6(8) . . ?
C61 N04 C63 125.1(6) . . ?
C62 N04 C63 114.2(7) . . ?
N04 C62 H62A 109.5 . . ?
N04 C62 H62B 109.5 . . ?
H62A C62 H62B 109.5 . . ?
N04 C62 H62C 109.5 . . ?
H62A C62 H62C 109.5 . . ?
H62B C62 H62C 109.5 . . ?
N04 C63 H63A 109.5 . . ?
N04 C63 H63B 109.5 . . ?
H63A C63 H63B 109.5 . . ?
N04 C63 H63C 109.5 . . ?
H63A C63 H63C 109.5 . . ?
H63B C63 H63C 109.5 . . ?
O35 C64 N05 124.1(6) . . ?
O35 C64 H64 118.0 . . ?
N05 C64 H64 118.0 . . ?
C64 N05 C66 118.8(5) . . ?
C64 N05 C65 121.1(6) . . ?
C66 N05 C65 119.5(6) . . ?
N05 C65 H65A 109.5 . . ?
N05 C65 H65B 109.5 . . ?
H65A C65 H65B 109.5 . . ?
N05 C65 H65C 109.5 . . ?
H65A C65 H65C 109.5 . . ?
H65B C65 H65C 109.5 . . ?
N05 C66 H66A 109.5 . . ?
N05 C66 H66B 109.5 . . ?
H66A C66 H66B 109.5 . . ?
N05 C66 H66C 109.5 . . ?
H66A C66 H66C 109.5 . . ?
H66B C66 H66C 109.5 . . ?
O36 C67 N06 126.0(5) . . ?
O36 C67 H67 117.0 . . ?
N06 C67 H67 117.0 . . ?
C67 N06 C69 121.8(4) . . ?
C67 N06 C68 121.8(4) . . ?
C69 N06 C68 116.4(4) . . ?
N06 C68 H68A 109.5 . . ?
N06 C68 H68B 109.5 . . ?
H68A C68 H68B 109.5 . . ?
N06 C68 H68C 109.5 . . ?
H68A C68 H68C 109.5 . . ?
H68B C68 H68C 109.5 . . ?
N06 C69 H69A 109.5 . . ?
N06 C69 H69B 109.5 . . ?
H69A C69 H69B 109.5 . . ?
N06 C69 H69C 109.5 . . ?
H69A C69 H69C 109.5 . . ?
H69B C69 H69C 109.5 . . ?
C70 O37 Cu2 119.3(3) . . ?
O37 C70 N07 125.0(4) . . ?
O37 C70 H70 117.5 . . ?
N07 C70 H70 117.5 . . ?
C70 N07 C72 120.3(4) . . ?
C70 N07 C71 122.6(4) . . ?
C72 N07 C71 117.1(4) . . ?
N07 C71 H71A 109.5 . . ?
N07 C71 H71B 109.5 . . ?
H71A C71 H71B 109.5 . . ?
N07 C71 H71C 109.5 . . ?
H71A C71 H71C 109.5 . . ?
H71B C71 H71C 109.5 . . ?
N07 C72 H72A 109.5 . . ?
N07 C72 H72B 109.5 . . ?
H72A C72 H72B 109.5 . . ?
N07 C72 H72C 109.5 . . ?
H72A C72 H72C 109.5 . . ?
H72B C72 H72C 109.5 . . ?

loop_
_geom_bond_atom_site_label_1
_geom_bond_atom_site_label_2
_geom_bond_distance
_geom_bond_site_symmetry_2
_geom_bond_publ_flag
C01 C02 1.389(4) . ?
C01 C06 1.426(4) . ?
C01 C09 1.483(5) . ?
C02 C03 1.423(5) . ?
C02 C12 1.471(4) . ?
C03 C04 1.396(4) . ?
C03 C14 1.488(4) . ?
C04 C05 1.428(4) . ?
C04 C17 1.457(5) . ?
C05 C06 1.389(5) . ?
C05 C19 1.485(4) . ?
C06 C07 1.467(4) . ?
C07 C21 1.393(4) . ?
C07 C08 1.426(5) . ?
C08 C24 1.390(5) . ?
C08 C09 1.492(4) . ?
C09 C31 1.523(4) . ?
C09 C10 1.589(4) . ?
C10 C26 1.491(4) . ?
C10 C11 1.494(4) . ?
C10 C31 1.509(4) . ?
C11 C12 1.379(5) . ?
C11 C28 1.424(4) . ?
C12 C13 1.428(4) . ?
C13 C30 1.390(5) . ?
C13 C14 1.483(4) . ?
C14 C32 1.511(4) . ?
C14 C15 1.582(4) . ?
C15 C23 1.487(4) 2_667 ?
C15 C16 1.495(4) . ?
C15 C32 1.522(4) . ?
C16 C17 1.401(4) . ?
C16 C25 1.426(4) 2_667 ?
C17 C18 1.423(4) . ?
C18 C27 1.390(5) 2_667 ?
C18 C19 1.486(4) . ?
C19 C33 1.518(4) . ?
C19 C20 1.588(4) . ?
C20 C21 1.484(5) . ?
C20 C29 1.485(4) 2_667 ?
C20 C33 1.516(4) . ?
C21 C22 1.425(4) . ?
C22 C23 1.387(5) . ?
C22 C30 1.476(4) 2_667 ?
C23 C24 1.423(4) . ?
C23 C15 1.487(4) 2_667 ?
C24 C25 1.471(4) . ?
C25 C26 1.388(4) . ?
C25 C16 1.425(4) 2_667 ?
C26 C27 1.427(4) . ?
C27 C18 1.390(5) 2_667 ?
C27 C28 1.473(4) . ?
C28 C29 1.389(4) . ?
C29 C30 1.426(5) . ?
C29 C20 1.485(4) 2_667 ?
C30 C22 1.476(4) 2_667 ?
C31 C37 1.507(4) . ?
C31 C34 1.522(4) . ?
C32 C40 1.504(5) . ?
C32 C43 1.525(4) . ?
C33 C46 1.510(5) . ?
C33 C49 1.517(5) . ?
O01 C34 1.190(5) . ?
C34 O02 1.341(5) . ?
O02 C35 1.447(4) . ?
C35 C36 1.520(6) . ?
C35 H35A 0.9900 . ?
C35 H35B 0.9900 . ?
C36 O03 1.196(6) . ?
C36 O04 1.284(6) . ?
O04 H04 0.98(7) . ?
O05 C37 1.201(4) . ?
C37 O06 1.337(4) . ?
O06 C38 1.444(4) . ?
C38 C39 1.518(4) . ?
C38 H38A 0.9900 . ?
C38 H38B 0.9900 . ?
C39 O07 1.232(4) . ?
C39 O08 1.276(4) . ?
O08 Cu2 1.911(2) 2_677 ?
O09 C40 1.194(4) . ?
C40 O10 1.329(4) . ?
O10 C41 1.436(5) . ?
C41 C42 1.519(6) . ?
C41 H41A 0.9900 . ?
C41 H41B 0.9900 . ?
C42 O11 1.228(6) . ?
C42 O12 1.285(5) . ?
O12 Cu1 1.912(3) . ?
O13 C43 1.198(4) . ?
C43 O14 1.326(4) . ?
O14 C44 1.439(4) . ?
C44 C45 1.513(5) . ?
C44 H44A 0.9900 . ?
C44 H44B 0.9900 . ?
C45 O15 1.250(5) . ?
C45 O16 1.268(4) . ?
O16 Cu2 2.327(3) 1_445 ?
O17 C46 1.186(5) . ?
C46 O18 1.335(4) . ?
O18 C47 1.438(5) . ?
C47 C48 1.501(6) . ?
C47 H47A 0.9900 . ?
C47 H47B 0.9900 . ?
C48 O19 1.210(6) . ?
C48 O20 1.307(6) . ?
O20 H20 1.16(8) . ?
O21 C49 1.197(4) . ?
C49 O22 1.335(4) . ?
O22 C50 1.439(4) . ?
C50 C51 1.517(4) . ?
C50 H50A 0.9900 . ?
C50 H50B 0.9900 . ?
C51 O23 1.230(4) . ?
C51 O24 1.283(4) . ?
O24 Cu2 1.912(2) . ?
Cu1 O27 1.925(3) . ?
Cu1 O25 1.968(3) . ?
Cu1 O32 1.994(3) . ?
Cu1 O26 2.208(4) . ?
Cu2 O08 1.911(2) 2_677 ?
Cu2 O29 1.978(3) . ?
Cu2 O37 2.006(3) . ?
Cu2 O16 2.327(3) 1_665 ?
O25 H25A 0.9584 . ?
O25 H25B 0.9584 . ?
O26 H26A 0.9584 . ?
O26 H26B 0.9583 . ?
O27 H27A 0.9586 . ?
O27 H27B 0.9584 . ?
O28 H28A 0.9584 . ?
O28 H28B 0.9584 . ?
O29 H29A 0.9584 . ?
O29 H29B 0.9584 . ?
O30 H30A 0.9584 . ?
O30 H30B 0.9584 . ?
O31 C52 1.251(8) . ?
C52 N01 1.307(8) . ?
C52 H52 0.9500 . ?
N01 C53 1.415(8) . ?
N01 C54 1.444(8) . ?
C53 H53A 0.9800 . ?
C53 H53B 0.9800 . ?
C53 H53C 0.9800 . ?
C54 H54A 0.9800 . ?
C54 H54B 0.9800 . ?
C54 H54C 0.9800 . ?
O32 C55 1.243(5) . ?
C55 N02 1.309(6) . ?
C55 H55 0.9500 . ?
N02 C56 1.444(7) . ?
N02 C57 1.453(6) . ?
C56 H56A 0.9800 . ?
C56 H56B 0.9800 . ?
C56 H56C 0.9800 . ?
C57 H57A 0.9800 . ?
C57 H57B 0.9800 . ?
C57 H57C 0.9800 . ?
O33A C58A 1.2164 . ?
C58A N03A 1.3624 . ?
C58A H58A 1.1055 . ?
N03A C60A 1.4503 . ?
N03A C59A 1.4533 . ?
C59A H59A 1.0879 . ?
C59A H59B 1.0950 . ?
C59A H59C 1.0951 . ?
C60A H60A 1.0953 . ?
C60A H60B 1.0909 . ?
C60A H60C 1.0953 . ?
O33B C58B 1.2164 . ?
C58B N03B 1.3625 . ?
C58B H58B 1.1055 . ?
N03B C60B 1.4503 . ?
N03B C59B 1.4533 . ?
C59B H59D 1.0878 . ?
C59B H59E 1.0950 . ?
C59B H59F 1.0951 . ?
C60B H60D 1.0952 . ?
C60B H60E 1.0910 . ?
C60B H60F 1.0953 . ?
O34 C61 1.256(8) . ?
C61 N04 1.331(9) . ?
C61 H61 0.9500 . ?
N04 C62 1.427(10) . ?
N04 C63 1.429(11) . ?
C62 H62A 0.9800 . ?
C62 H62B 0.9800 . ?
C62 H62C 0.9800 . ?
C63 H63A 0.9800 . ?
C63 H63B 0.9800 . ?
C63 H63C 0.9800 . ?
O35 C64 1.215(8) . ?
C64 N05 1.366(8) . ?
C64 H64 0.9500 . ?
N05 C66 1.435(7) . ?
N05 C65 1.437(7) . ?
C65 H65A 0.9800 . ?
C65 H65B 0.9800 . ?
C65 H65C 0.9800 . ?
C66 H66A 0.9800 . ?
C66 H66B 0.9800 . ?
C66 H66C 0.9800 . ?
O36 C67 1.227(6) . ?
C67 N06 1.314(6) . ?
C67 H67 0.9500 . ?
N06 C69 1.448(6) . ?
N06 C68 1.458(6) . ?
C68 H68A 0.9800 . ?
C68 H68B 0.9800 . ?
C68 H68C 0.9800 . ?
C69 H69A 0.9800 . ?
C69 H69B 0.9800 . ?
C69 H69C 0.9800 . ?
O37 C70 1.263(5) . ?
C70 N07 1.309(5) . ?
C70 H70 0.9500 . ?
N07 C72 1.449(6) . ?
N07 C71 1.459(7) . ?
C71 H71A 0.9800 . ?
C71 H71B 0.9800 . ?
C71 H71C 0.9800 . ?
C72 H72A 0.9800 . ?
C72 H72B 0.9800 . ?
C72 H72C 0.9800 . ?
